data_4128538
loop_
_publ_author_name
'Wu, Zhenyue'
'Liu, Xitao'
'Ji, Chengmin'
'Li, Lina'
'Wang, Sasa'
'Peng, Yu'
'Tao, Kewen'
'Sun, Zhihua'
'Hong, Maochun'
'Luo, Junhua'

_publ_section_title
;
 Discovery of an Above-Room-Temperature Antiferroelectric in
 Two-Dimensional Hybrid Perovskite.
;
_journal_issue 9
_journal_name_full 'Journal of the American Chemical Society'
_journal_page_first 3812
_journal_page_last 3816
_journal_paper_doi 10.1021/jacs.8b13827
_journal_volume 141
_journal_year 2019
_chemical_formula_sum 'C8 H24 Br7 Cs N2 Pb2'
_chemical_formula_weight 1254.95
_space_group_IT_number 62
_space_group_name_Hall '-P 2bc 2a'
_space_group_name_H-M_alt 'P m n b'
_symmetry_cell_setting orthorhombic
_symmetry_space_group_name_H-M 'P m n b'
_atom_sites_solution_hydrogens geom
_atom_sites_solution_primary direct
_atom_sites_solution_secondary difmap
_audit_creation_method SHELXL-97
_cell_angle_alpha 90.00
_cell_angle_beta 90.00
_cell_angle_gamma 90.00
_cell_formula_units_Z 4
_cell_length_a 39.342(8)
_cell_length_b 8.2081(16)
_cell_length_c 8.3092(17)
_cell_measurement_reflns_used 4157
_cell_measurement_temperature 293(2)
_cell_measurement_theta_max 27.23
_cell_measurement_theta_min 3.11
_cell_volume 2683.2(9)
_computing_structure_refinement 'SHELXL-97 (Sheldrick, 1997)'
_computing_structure_solution 'SHELXS-97 (Sheldrick, 1990)'
_diffrn_ambient_temperature 293(2)
_diffrn_measured_fraction_theta_full 0.997
_diffrn_measured_fraction_theta_max 0.997
_diffrn_measurement_device_type 'Bruker APEX-II CCD'
_diffrn_radiation_monochromator graphite
_diffrn_radiation_source 'fine-focus sealed tube'
_diffrn_radiation_type MoK\a
_diffrn_radiation_wavelength 0.71073
_diffrn_reflns_av_R_equivalents 0.0489
_diffrn_reflns_av_sigmaI/netI 0.0384
_diffrn_reflns_limit_h_max 49
_diffrn_reflns_limit_h_min -51
_diffrn_reflns_limit_k_max 10
_diffrn_reflns_limit_k_min -10
_diffrn_reflns_limit_l_max 10
_diffrn_reflns_limit_l_min -10
_diffrn_reflns_number 16738
_diffrn_reflns_theta_full 27.50
_diffrn_reflns_theta_max 27.50
_diffrn_reflns_theta_min 2.51
_exptl_absorpt_coefficient_mu 24.288
_exptl_crystal_colour yellow
_exptl_crystal_density_diffrn 3.107
_exptl_crystal_density_method 'not measured'
_exptl_crystal_description sheet
_exptl_crystal_F_000 2200
_refine_diff_density_max 0.917
_refine_diff_density_min -1.525
_refine_diff_density_rms 0.208
_refine_ls_extinction_method none
_refine_ls_goodness_of_fit_ref 1.004
_refine_ls_hydrogen_treatment mixed
_refine_ls_matrix_type full
_refine_ls_number_parameters 97
_refine_ls_number_reflns 3121
_refine_ls_number_restraints 37
_refine_ls_restrained_S_all 1.015
_refine_ls_R_factor_all 0.0669
_refine_ls_R_factor_gt 0.0368
_refine_ls_shift/su_max 0.001
_refine_ls_shift/su_mean 0.000
_refine_ls_structure_factor_coef Fsqd
_refine_ls_weighting_details 'calc w=1/[\s^2^(Fo^2^)+(0.0330P)^2^+12.3371P] where P=(Fo^2^+2Fc^2^)/3'
_refine_ls_weighting_scheme calc
_refine_ls_wR_factor_gt 0.0762
_refine_ls_wR_factor_ref 0.0906
_reflns_number_gt 2131
_reflns_number_total 3121
_reflns_threshold_expression >2sigma(I)
_cod_data_source_file ja8b13827_si_002.cif
_cod_data_source_block c:\users\wu\desktop\12345\12
_cod_original_cell_volume 2683.3(9)
_cod_original_sg_symbol_H-M Pmnb
_cod_database_code 4128538

loop_
_symmetry_equiv_pos_as_xyz
'x, y, z'
'-x, -y+1/2, z+1/2'
'x+1/2, -y, -z'
'-x+1/2, y+1/2, -z+1/2'
'-x, -y, -z'
'x, y-1/2, -z-1/2'
'-x-1/2, y, z'
'x-1/2, -y-1/2, z-1/2'

loop_
_atom_site_label
_atom_site_type_symbol
_atom_site_fract_x
_atom_site_fract_y
_atom_site_fract_z
_atom_site_U_iso_or_equiv
_atom_site_adp_type
_atom_site_occupancy
_atom_site_symmetry_multiplicity
_atom_site_calc_flag
_atom_site_refinement_flags
Pb1 Pb 0.326355(8) 0.22199(4) 0.00501(3) 0.03403(11) Uani 1 1 d .
Br3 Br 0.32314(3) -0.07852(11) -0.20142(10) 0.0568(3) Uani 1 1 d .
Br2 Br 0.32695(3) 0.03210(12) 0.31006(11) 0.0628(3) Uani 1 1 d .
Br1 Br 0.2500 0.2225(3) 0.0158(2) 0.0857(6) Uani 1 2 d S
Br4 Br 0.40105(3) 0.23989(14) -0.02723(12) 0.0615(3) Uani 1 1 d .
Cs6 Cs 0.2500 -0.28881(18) -0.00826(16) 0.1056(5) Uani 1 2 d S
N1 N 0.3882(2) 0.1558(11) -0.4256(10) 0.079(3) Uani 1 1 d DU
H1A H 0.3948 0.0499 -0.4354 0.119 Uiso 1 1 calc R
H1B H 0.3656 0.1646 -0.4469 0.119 Uiso 1 1 calc R
H1C H 0.3924 0.1907 -0.3235 0.119 Uiso 1 1 calc R
C1 C 0.4075(3) 0.2564(17) -0.5399(15) 0.101(4) Uani 1 1 d DU
H1D H 0.3992 0.3700 -0.5330 0.122 Uiso 1 1 calc R
H1E H 0.4029 0.2168 -0.6503 0.122 Uiso 1 1 calc R
C2 C 0.4443(3) 0.256(2) -0.513(2) 0.153(6) Uani 1 1 d DU
H2 H 0.4439 0.3395 -0.4255 0.184 Uiso 1 1 calc R
C3 C 0.4629(5) 0.357(3) -0.627(2) 0.215(10) Uani 1 1 d DU
H3A H 0.4792 0.4252 -0.5691 0.322 Uiso 1 1 calc R
H3B H 0.4469 0.4258 -0.6864 0.322 Uiso 1 1 calc R
H3C H 0.4752 0.2865 -0.7031 0.322 Uiso 1 1 calc R
C4 C 0.4628(5) 0.137(3) -0.422(3) 0.235(11) Uani 1 1 d DU
H4A H 0.4514 0.1191 -0.3184 0.352 Uiso 1 1 calc R
H4B H 0.4860 0.1760 -0.4032 0.352 Uiso 1 1 calc R
H4C H 0.4636 0.0342 -0.4820 0.352 Uiso 1 1 calc R

loop_
_atom_site_aniso_label
_atom_site_aniso_U_11
_atom_site_aniso_U_22
_atom_site_aniso_U_33
_atom_site_aniso_U_23
_atom_site_aniso_U_13
_atom_site_aniso_U_12
Pb1 0.0447(2) 0.02964(17) 0.02777(16) -0.00004(11) 0.00032(13) -0.00005(13)
Br3 0.0835(8) 0.0429(5) 0.0442(5) -0.0173(4) 0.0090(5) -0.0064(5)
Br2 0.0900(8) 0.0512(6) 0.0472(5) 0.0236(4) -0.0038(5) -0.0006(6)
Br1 0.0416(9) 0.1044(15) 0.1112(15) 0.0010(11) 0.000 0.000
Br4 0.0507(6) 0.0696(7) 0.0641(6) -0.0021(5) -0.0020(5) 0.0022(5)
Cs6 0.0631(8) 0.1203(11) 0.1333(12) 0.0669(9) 0.000 0.000
N1 0.085(7) 0.077(6) 0.076(6) -0.011(5) 0.006(5) -0.006(6)
C1 0.103(9) 0.109(10) 0.091(8) 0.034(7) 0.017(8) -0.031(8)
C2 0.098(10) 0.194(14) 0.167(13) 0.067(10) 0.037(10) -0.027(11)
C3 0.121(15) 0.32(2) 0.202(19) 0.097(18) 0.032(14) -0.072(17)
C4 0.092(14) 0.31(3) 0.30(2) 0.12(2) 0.000(16) 0.006(16)

loop_
_atom_type_symbol
_atom_type_description
_atom_type_scat_dispersion_real
_atom_type_scat_dispersion_imag
_atom_type_scat_source
C C 0.0033 0.0016 'International Tables Vol C Tables 4.2.6.8 and 6.1.1.4'
H H 0.0000 0.0000 'International Tables Vol C Tables 4.2.6.8 and 6.1.1.4'
N N 0.0061 0.0033 'International Tables Vol C Tables 4.2.6.8 and 6.1.1.4'
Br Br -0.2901 2.4595 'International Tables Vol C Tables 4.2.6.8 and 6.1.1.4'
Cs Cs -0.3680 2.1192 'International Tables Vol C Tables 4.2.6.8 and 6.1.1.4'
Pb Pb -3.3944 10.1111 'International Tables Vol C Tables 4.2.6.8 and 6.1.1.4'

loop_
_geom_angle_atom_site_label_1
_geom_angle_atom_site_label_2
_geom_angle_atom_site_label_3
_geom_angle
_geom_angle_site_symmetry_1
_geom_angle_site_symmetry_3
Br4 Pb1 Br2 89.79(3) . 6_566
Br4 Pb1 Br2 95.48(3) . .
Br2 Pb1 Br2 90.466(18) 6_566 .
Br4 Pb1 Br1 175.44(4) . .
Br2 Pb1 Br1 89.50(5) 6_566 .
Br2 Pb1 Br1 89.04(4) . .
Br4 Pb1 Br3 91.77(3) . .
Br2 Pb1 Br3 175.82(3) 6_566 .
Br2 Pb1 Br3 93.24(3) . .
Br1 Pb1 Br3 88.63(4) . .
Br4 Pb1 Br3 86.49(3) . 6_565
Br2 Pb1 Br3 88.15(3) 6_566 6_565
Br2 Pb1 Br3 177.59(3) . 6_565
Br1 Pb1 Br3 88.98(4) . 6_565
Br3 Pb1 Br3 88.075(17) . 6_565
Pb1 Br3 Pb1 157.29(4) . 6
Pb1 Br3 Cs6 99.62(4) . .
Pb1 Br3 Cs6 98.15(4) 6 .
Pb1 Br2 Pb1 152.69(4) 6_556 .
Pb1 Br2 Cs6 95.87(4) 6_556 6_566
Pb1 Br2 Cs6 99.36(4) . 6_566
Pb1 Br1 Pb1 176.57(7) 7_655 .
Pb1 Br1 Cs6 90.00(4) 7_655 1_565
Pb1 Br1 Cs6 90.00(4) . 1_565
Pb1 Br1 Cs6 91.71(4) 7_655 6_566
Pb1 Br1 Cs6 91.71(4) . 6_566
Cs6 Br1 Cs6 94.16(5) 1_565 6_566
Pb1 Br1 Cs6 89.83(4) 7_655 .
Pb1 Br1 Cs6 89.83(4) . .
Cs6 Br1 Cs6 174.42(6) 1_565 .
Cs6 Br1 Cs6 91.43(5) 6_566 .
Pb1 Br1 Cs6 88.29(4) 7_655 6_565
Pb1 Br1 Cs6 88.29(4) . 6_565
Cs6 Br1 Cs6 88.41(4) 1_565 6_565
Cs6 Br1 Cs6 177.43(7) 6_566 6_565
Cs6 Br1 Cs6 86.01(5) . 6_565
Br3 Cs6 Br3 101.36(4) . 7_655
Br3 Cs6 Br2 75.32(3) . 6_556
Br3 Cs6 Br2 175.42(5) 7_655 6_556
Br3 Cs6 Br2 175.42(5) . 4_545
Br3 Cs6 Br2 75.32(3) 7_655 4_545
Br2 Cs6 Br2 107.81(4) 6_556 4_545
Br3 Cs6 Br1 119.01(4) . 1_545
Br3 Cs6 Br1 119.01(4) 7_655 1_545
Br2 Cs6 Br1 65.56(3) 6_556 1_545
Br2 Cs6 Br1 65.56(3) 4_545 1_545
Br3 Cs6 Br1 114.89(4) . 6_556
Br3 Cs6 Br1 114.89(4) 7_655 6_556
Br2 Cs6 Br1 64.50(3) 6_556 6_556
Br2 Cs6 Br1 64.50(3) 4_545 6_556
Br1 Cs6 Br1 88.45(4) 1_545 6_556
Br3 Cs6 Br1 63.70(3) . .
Br3 Cs6 Br1 63.71(3) 7_655 .
Br2 Cs6 Br1 111.77(4) 6_556 .
Br2 Cs6 Br1 111.77(4) 4_545 .
Br1 Cs6 Br1 174.42(6) 1_545 .
Br1 Cs6 Br1 85.97(5) 6_556 .
Br3 Cs6 Br1 63.79(3) . 6
Br3 Cs6 Br1 63.79(3) 7_655 6
Br2 Cs6 Br1 116.62(3) 6_556 6
Br2 Cs6 Br1 116.62(3) 4_545 6
Br1 Cs6 Br1 94.12(5) 1_545 6
Br1 Cs6 Br1 177.43(7) 6_556 6
Br1 Cs6 Br1 91.47(5) . 6
Br3 Cs6 Cs6 91.71(4) . 6
Br3 Cs6 Cs6 91.71(4) 7_655 6
Br2 Cs6 Cs6 91.55(2) 6_556 6
Br2 Cs6 Cs6 91.55(2) 4_545 6
Br1 Cs6 Cs6 47.24(3) 1_545 6
Br1 Cs6 Cs6 135.69(4) 6_556 6
Br1 Cs6 Cs6 138.34(5) . 6
Br1 Cs6 Cs6 46.88(4) 6 6
Br3 Cs6 Cs6 50.69(2) . 6_565
Br3 Cs6 Cs6 50.69(2) 7_655 6_565
Br2 Cs6 Cs6 126.00(2) 6_556 6_565
Br2 Cs6 Cs6 126.00(2) 4_545 6_565
Br1 Cs6 Cs6 138.47(5) 1_545 6_565
Br1 Cs6 Cs6 133.09(4) 6_556 6_565
Br1 Cs6 Cs6 47.12(3) . 6_565
Br1 Cs6 Cs6 44.35(4) 6 6_565
Cs6 Cs6 Cs6 91.22(4) 6 6_565
N1 C1 C2 114.1(11) . .
C4 C2 C3 118.4(16) . .
C4 C2 C1 125.7(14) . .
C3 C2 C1 113.3(12) . .

loop_
_geom_bond_atom_site_label_1
_geom_bond_atom_site_label_2
_geom_bond_distance
_geom_bond_site_symmetry_2
Pb1 Br4 2.9545(13) .
Pb1 Br2 2.9734(10) 6_566
Pb1 Br2 2.9756(10) .
Pb1 Br1 3.0053(7) .
Pb1 Br3 3.0070(10) .
Pb1 Br3 3.0101(9) 6_565
Br3 Pb1 3.0102(9) 6
Br3 Cs6 3.7195(13) .
Br2 Pb1 2.9734(10) 6_556
Br2 Cs6 3.7468(14) 6_566
Br1 Pb1 3.0052(7) 7_655
Br1 Cs6 4.016(3) 1_565
Br1 Cs6 4.093(2) 6_566
Br1 Cs6 4.202(3) .
Br1 Cs6 4.218(2) 6_565
Cs6 Br3 3.7196(13) 7_655
Cs6 Br2 3.7469(14) 6_556
Cs6 Br2 3.7469(14) 4_545
Cs6 Br1 4.016(3) 1_545
Cs6 Br1 4.093(2) 6_556
Cs6 Br1 4.218(2) 6
Cs6 Cs6 5.743(2) 6
Cs6 Cs6 5.743(2) 6_565
N1 C1 1.469(8) .
C1 C2 1.465(8) .
C2 C4 1.433(11) .
C2 C3 1.457(10) .
